data_7208316
loop_
_publ_author_name
'Cha, Yu-E'
'Li, Xia'
'Ma, Xue'
'Wan, Chong-Qing'
'Deng, Xue-Bin'
'Jin, Lin-Pei'

_publ_section_title
;
 Architectures of transition metal(ii) polymeric frameworks constructed
 from 3- fluorophthalic acid and 1,3-bis(4-pyridyl)propane: synthesis,
 crystal structures and properties
;
_journal_issue 16
_journal_name_full CrystEngComm
_journal_page_first 5322
_journal_paper_doi 10.1039/c2ce25464f
_journal_volume 14
_journal_year 2012
_chemical_formula_sum 'C42 H38 Cu2 F2 N4 O10'
_chemical_formula_weight 923.84
_chemical_name_systematic
;
?
;
_space_group_IT_number 4
_symmetry_cell_setting monoclinic
_symmetry_space_group_name_Hall 'P 2yb'
_symmetry_space_group_name_H-M 'P 1 21 1'
_atom_sites_solution_hydrogens geom
_atom_sites_solution_primary direct
_atom_sites_solution_secondary difmap
_audit_creation_method SHELXL-97
_cell_angle_alpha 90.00
_cell_angle_beta 92.574(6)
_cell_angle_gamma 90.00
_cell_formula_units_Z 2
_cell_length_a 11.6891(8)
_cell_length_b 14.1824(13)
_cell_length_c 12.0379(8)
_cell_measurement_reflns_used 1951
_cell_measurement_temperature 293(2)
_cell_measurement_theta_max 28.6525
_cell_measurement_theta_min 2.7709
_cell_volume 1993.6(3)
_computing_cell_refinement 'Bruker FRAMBO'
_computing_data_collection 'Bruker FRAMBO'
_computing_data_reduction 'Bruker SAINT'
_computing_molecular_graphics 'Bruker SHELXTL'
_computing_publication_material 'Bruker SHELXTL'
_computing_structure_refinement 'SHELXL-97 (Sheldrick, 1997)'
_computing_structure_solution 'SHELXS-97 (Sheldrick, 1990)'
_diffrn_ambient_temperature 293(2)
_diffrn_measured_fraction_theta_full 0.998
_diffrn_measured_fraction_theta_max 0.998
_diffrn_measurement_device_type 'multiwire proportional'
_diffrn_measurement_method 'phi and omega scans'
_diffrn_radiation_monochromator graphite
_diffrn_radiation_source 'fine-focus sealed tube'
_diffrn_radiation_type MoK\a
_diffrn_radiation_wavelength 0.71073
_diffrn_reflns_av_R_equivalents 0.0404
_diffrn_reflns_av_sigmaI/netI 0.0714
_diffrn_reflns_limit_h_max 13
_diffrn_reflns_limit_h_min -13
_diffrn_reflns_limit_k_max 13
_diffrn_reflns_limit_k_min -16
_diffrn_reflns_limit_l_max 14
_diffrn_reflns_limit_l_min -14
_diffrn_reflns_number 8087
_diffrn_reflns_theta_full 25.02
_diffrn_reflns_theta_max 25.02
_diffrn_reflns_theta_min 2.78
_exptl_absorpt_coefficient_mu 1.141
_exptl_absorpt_correction_T_max 0.8658
_exptl_absorpt_correction_T_min 0.7956
_exptl_absorpt_correction_type multi-scan
_exptl_absorpt_process_details sadabs
_exptl_crystal_density_diffrn 1.539
_exptl_crystal_density_method 'not measured'
_exptl_crystal_F_000 948
_exptl_crystal_size_max 0.21
_exptl_crystal_size_mid 0.16
_exptl_crystal_size_min 0.13
_refine_diff_density_max 1.225
_refine_diff_density_min -0.745
_refine_diff_density_rms 0.113
_refine_ls_abs_structure_details 'Flack H D (1983), Acta Cryst. A39, 876-881'
_refine_ls_abs_structure_Flack 0.01(3)
_refine_ls_extinction_method none
_refine_ls_goodness_of_fit_ref 1.046
_refine_ls_hydrogen_treatment constr
_refine_ls_matrix_type full
_refine_ls_number_parameters 541
_refine_ls_number_reflns 5035
_refine_ls_number_restraints 1
_refine_ls_restrained_S_all 1.046
_refine_ls_R_factor_all 0.1007
_refine_ls_R_factor_gt 0.0760
_refine_ls_shift/su_max 0.001
_refine_ls_shift/su_mean 0.000
_refine_ls_structure_factor_coef Fsqd
_refine_ls_weighting_details 'calc w=1/[\s^2^(Fo^2^)+(0.1287P)^2^+3.0289P] where P=(Fo^2^+2Fc^2^)/3'
_refine_ls_weighting_scheme calc
_refine_ls_wR_factor_gt 0.1962
_refine_ls_wR_factor_ref 0.2188
_reflns_number_gt 3888
_reflns_number_total 5035
_reflns_threshold_expression >2sigma(I)
_cod_data_source_file c2ce25464f.txt
_cod_data_source_block 111120a
_cod_depositor_comments
;
The following automatic conversions were performed:

'_symmetry_cell_setting' value 'Monoclinic' changed to 'monoclinic'
according to /home/saulius/struct/CIF-dictionaries/cif_core.dic
dictionary named 'cif_core.dic' version 2.4.1 from 2010-06-29.

Automatic conversion script
Id: cif_fix_values 1891 2012-01-12 08:04:46Z andrius 
;
_cod_original_sg_symbol_H-M P2(1)
_cod_database_code 7208316

loop_
_symmetry_equiv_pos_as_xyz
'x, y, z'
'-x, y+1/2, -z'

loop_
_atom_site_label
_atom_site_type_symbol
_atom_site_fract_x
_atom_site_fract_y
_atom_site_fract_z
_atom_site_U_iso_or_equiv
_atom_site_adp_type
_atom_site_occupancy
_atom_site_symmetry_multiplicity
_atom_site_calc_flag
_atom_site_refinement_flags
Cu1 Cu 0.79789(11) 0.57853(10) 0.07155(10) 0.0442(4) Uani 1 1 d .
Cu2 Cu 0.44826(11) 0.34083(10) 0.29141(10) 0.0455(4) Uani 1 1 d .
F1 F 1.0028(6) 0.3508(8) 0.1785(7) 0.084(3) Uani 1 1 d .
F2 F 0.3291(8) 0.1138(7) 0.4926(6) 0.086(3) Uani 1 1 d .
N1 N 0.6836(9) 0.6690(8) 0.1398(8) 0.057(3) Uani 1 1 d .
N2 N 0.9516(10) 0.6473(10) 0.1238(10) 0.069(3) Uani 1 1 d .
N3 N 0.3813(9) 0.4095(8) 0.4180(8) 0.053(3) Uani 1 1 d .
N4 N 0.3687(9) 0.4366(9) 0.1691(8) 0.056(3) Uani 1 1 d .
O1 O 0.6073(7) 0.3874(7) 0.3267(7) 0.054(2) Uani 1 1 d .
O2 O 0.6103(10) 0.2700(9) 0.4525(9) 0.086(3) Uani 1 1 d .
O3 O 0.8065(7) 0.4889(7) 0.1940(7) 0.058(2) Uani 1 1 d .
O4 O 0.7177(6) 0.3633(6) 0.1142(6) 0.049(2) Uani 1 1 d .
O5 O 0.7883(12) 0.6276(10) -0.0841(9) 0.093(4) Uani 1 1 d .
O6 O 0.8738(11) 0.4975(9) -0.0573(9) 0.094(4) Uani 1 1 d .
O7 O 0.3261(7) 0.2387(6) 0.2946(7) 0.052(2) Uani 1 1 d .
O8 O 0.4201(8) 0.1169(7) 0.2247(8) 0.075(3) Uani 1 1 d .
O9 O 0.6622(13) 0.5209(13) -0.0065(13) 0.131(5) Uani 1 1 d .
H9C H 0.6727 0.4629 0.0082 0.157 Uiso 1 1 d R
H9D H 0.6390 0.5265 -0.0741 0.157 Uiso 1 1 d R
O10 O 0.5165(7) 0.2739(7) 0.1630(7) 0.061(2) Uani 1 1 d .
H10C H 0.5871 0.2836 0.1532 0.073 Uiso 1 1 d R
H10D H 0.5078 0.2169 0.1830 0.073 Uiso 1 1 d R
C1 C 0.6572(10) 0.3247(10) 0.3867(9) 0.051(3) Uani 1 1 d .
C2 C 0.7784(10) 0.4012(9) 0.1878(9) 0.046(3) Uani 1 1 d .
C3 C 0.7844(10) 0.3123(9) 0.3743(9) 0.051(3) Uani 1 1 d .
C4 C 0.8363(8) 0.3428(10) 0.2787(8) 0.046(2) Uani 1 1 d .
C5 C 0.9505(10) 0.3206(10) 0.2713(10) 0.056(3) Uani 1 1 d .
C6 C 1.0131(11) 0.2664(11) 0.3491(13) 0.066(4) Uani 1 1 d .
H6 H 1.0884 0.2493 0.3372 0.079 Uiso 1 1 calc R
C7 C 0.9618(13) 0.2393(12) 0.4417(13) 0.073(4) Uani 1 1 d .
H7 H 1.0029 0.2074 0.4978 0.087 Uiso 1 1 calc R
C8 C 0.8481(12) 0.2595(11) 0.4523(12) 0.065(4) Uani 1 1 d .
H8 H 0.8120 0.2369 0.5143 0.078 Uiso 1 1 calc R
C9 C 0.8405(16) 0.5597(14) -0.1244(13) 0.084(5) Uani 1 1 d .
C10 C 0.3396(11) 0.1535(9) 0.2701(10) 0.048(3) Uani 1 1 d .
C11 C 0.1654(12) 0.0474(9) 0.2450(11) 0.058(3) Uani 1 1 d .
C12 C 0.2470(10) 0.0897(9) 0.3145(9) 0.049(3) Uani 1 1 d .
C13 C 0.2442(11) 0.0753(11) 0.4294(9) 0.056(3) Uani 1 1 d .
C14 C 0.1652(13) 0.0190(11) 0.4769(12) 0.070(4) Uani 1 1 d .
H14 H 0.1663 0.0086 0.5532 0.083 Uiso 1 1 calc R
C15 C 0.0822(13) -0.0223(12) 0.4044(15) 0.076(4) Uani 1 1 d .
H15 H 0.0252 -0.0587 0.4347 0.091 Uiso 1 1 calc R
C16 C 0.0809(12) -0.0119(11) 0.2945(15) 0.072(4) Uani 1 1 d .
H16 H 0.0259 -0.0427 0.2496 0.087 Uiso 1 1 calc R
C17 C 0.6525(11) 0.6611(11) 0.2452(10) 0.058(3) Uani 1 1 d .
H17 H 0.6828 0.6120 0.2884 0.070 Uiso 1 1 calc R
C18 C 0.5776(11) 0.7225(11) 0.2920(11) 0.060(3) Uani 1 1 d .
H18 H 0.5594 0.7148 0.3659 0.072 Uiso 1 1 calc R
C19 C 0.5290(10) 0.7958(9) 0.2300(10) 0.050(3) Uani 1 1 d .
C20 C 0.5637(11) 0.8027(10) 0.1204(11) 0.061(3) Uani 1 1 d .
H20 H 0.5342 0.8509 0.0751 0.073 Uiso 1 1 calc R
C21 C 0.6371(12) 0.7426(11) 0.0799(11) 0.063(4) Uani 1 1 d .
H21 H 0.6584 0.7506 0.0070 0.076 Uiso 1 1 calc R
C22 C 1.0214(13) 0.6155(15) 0.2099(14) 0.088(5) Uani 1 1 d .
H22 H 0.9988 0.5647 0.2525 0.105 Uiso 1 1 calc R
C23 C 1.1268(16) 0.6593(17) 0.2343(18) 0.100(7) Uani 1 1 d .
H23 H 1.1722 0.6383 0.2947 0.120 Uiso 1 1 calc R
C24 C 1.1653(15) 0.7336(17) 0.1700(19) 0.097(6) Uani 1 1 d .
C25 C 1.0904(17) 0.7673(17) 0.0869(18) 0.105(7) Uani 1 1 d .
H25 H 1.1113 0.8184 0.0440 0.126 Uiso 1 1 calc R
C26 C 0.9855(16) 0.7255(15) 0.0677(15) 0.087(5) Uani 1 1 d .
H26 H 0.9352 0.7516 0.0141 0.105 Uiso 1 1 calc R
C27 C 0.4394(10) 0.8585(10) 0.2771(11) 0.056(3) Uani 1 1 d .
H27A H 0.4370 0.9174 0.2362 0.067 Uiso 1 1 calc R
H27B H 0.4614 0.8727 0.3539 0.067 Uiso 1 1 calc R
C28 C 0.3201(12) 0.8151(13) 0.2723(14) 0.079(4) Uani 1 1 d .
H28A H 0.3208 0.7602 0.3204 0.095 Uiso 1 1 calc R
H28B H 0.2669 0.8603 0.3015 0.095 Uiso 1 1 calc R
C29 C 0.2773(14) 0.7862(14) 0.1591(15) 0.087(5) Uani 1 1 d .
H29A H 0.3330 0.7457 0.1253 0.105 Uiso 1 1 calc R
H29B H 0.2653 0.8413 0.1124 0.105 Uiso 1 1 calc R
C30 C 0.4210(13) 0.4961(11) 0.4463(12) 0.066(4) Uani 1 1 d .
H30 H 0.4779 0.5225 0.4046 0.079 Uiso 1 1 calc R
C31 C 0.3832(14) 0.5446(13) 0.5297(13) 0.079(4) Uani 1 1 d .
H31 H 0.4141 0.6039 0.5451 0.095 Uiso 1 1 calc R
C32 C 0.3012(14) 0.5113(13) 0.5936(14) 0.081(5) Uani 1 1 d .
C33 C 0.2611(14) 0.4187(13) 0.5699(13) 0.079(5) Uani 1 1 d .
H33 H 0.2074 0.3905 0.6139 0.094 Uiso 1 1 calc R
C34 C 0.3024(11) 0.3721(11) 0.4816(11) 0.065(4) Uani 1 1 d .
H34 H 0.2748 0.3120 0.4650 0.078 Uiso 1 1 calc R
C35 C 0.4301(13) 0.5012(11) 0.1165(11) 0.066(4) Uani 1 1 d .
H35 H 0.5060 0.5117 0.1397 0.079 Uiso 1 1 calc R
C36 C 0.3825(13) 0.5524(10) 0.0281(11) 0.068(4) Uani 1 1 d .
H36 H 0.4276 0.5959 -0.0078 0.082 Uiso 1 1 calc R
C37 C 0.2714(12) 0.5406(10) -0.0076(10) 0.057(3) Uani 1 1 d .
C38 C 0.2084(11) 0.4739(11) 0.0460(10) 0.062(4) Uani 1 1 d .
H38 H 0.1329 0.4615 0.0229 0.074 Uiso 1 1 calc R
C39 C 0.2589(12) 0.4264(10) 0.1337(11) 0.061(3) Uani 1 1 d .
H39 H 0.2142 0.3840 0.1715 0.073 Uiso 1 1 calc R
C40 C 0.2434(15) 0.5719(15) 0.6771(13) 0.090(5) Uani 1 1 d .
H40A H 0.1612 0.5718 0.6619 0.108 Uiso 1 1 calc R
H40B H 0.2706 0.6364 0.6726 0.108 Uiso 1 1 calc R
C41 C 0.2710(18) 0.5327(16) 0.7916(14) 0.099(6) Uani 1 1 d .
H41A H 0.3536 0.5281 0.8018 0.118 Uiso 1 1 calc R
H41B H 0.2404 0.4693 0.7946 0.118 Uiso 1 1 calc R
C42 C 0.2257(16) 0.5891(15) 0.8901(11) 0.085(5) Uani 1 1 d .
H42A H 0.2524 0.6538 0.8883 0.103 Uiso 1 1 calc R
H42B H 0.1427 0.5892 0.8872 0.103 Uiso 1 1 calc R

loop_
_atom_site_aniso_label
_atom_site_aniso_U_11
_atom_site_aniso_U_22
_atom_site_aniso_U_33
_atom_site_aniso_U_23
_atom_site_aniso_U_13
_atom_site_aniso_U_12
Cu1 0.0461(7) 0.0352(8) 0.0510(7) 0.0013(7) -0.0027(5) 0.0001(7)
Cu2 0.0445(7) 0.0400(9) 0.0526(7) -0.0109(7) 0.0076(5) -0.0033(7)
F1 0.053(4) 0.090(7) 0.112(6) 0.003(6) 0.030(4) 0.000(5)
F2 0.109(6) 0.089(7) 0.058(4) -0.001(4) -0.017(4) -0.020(6)
N1 0.063(6) 0.051(7) 0.055(6) 0.007(5) -0.008(5) 0.012(6)
N2 0.065(7) 0.071(9) 0.070(7) -0.009(6) 0.001(6) -0.003(7)
N3 0.053(6) 0.044(7) 0.061(6) -0.011(5) 0.010(5) 0.004(5)
N4 0.059(6) 0.047(7) 0.063(6) 0.003(5) 0.011(5) -0.006(5)
O1 0.053(5) 0.050(6) 0.058(5) -0.005(4) 0.005(4) 0.001(4)
O2 0.092(7) 0.069(8) 0.102(8) 0.021(6) 0.051(6) 0.014(6)
O3 0.068(6) 0.042(6) 0.063(5) 0.008(4) 0.002(4) 0.001(5)
O4 0.051(4) 0.052(6) 0.046(4) -0.001(4) 0.007(3) -0.009(4)
O5 0.137(11) 0.072(9) 0.067(6) 0.001(6) -0.022(6) 0.009(8)
O6 0.122(10) 0.076(9) 0.082(7) 0.018(7) -0.022(6) 0.004(8)
O7 0.060(5) 0.032(5) 0.067(5) -0.007(4) 0.015(4) -0.007(4)
O8 0.085(7) 0.040(6) 0.103(7) -0.002(5) 0.047(6) 0.006(5)
O9 0.144(12) 0.107(13) 0.139(12) 0.005(10) -0.006(10) 0.016(11)
O10 0.062(5) 0.056(6) 0.066(5) -0.017(4) 0.018(4) 0.000(5)
C1 0.059(7) 0.044(8) 0.051(6) 0.003(6) 0.009(5) 0.013(7)
C2 0.045(6) 0.044(8) 0.051(6) 0.003(6) 0.016(5) 0.004(6)
C3 0.057(7) 0.042(8) 0.055(6) -0.001(5) 0.004(5) 0.010(6)
C4 0.041(5) 0.042(7) 0.055(6) -0.002(6) 0.002(4) 0.005(6)
C5 0.049(6) 0.048(9) 0.073(7) -0.003(6) 0.007(6) 0.009(6)
C6 0.045(7) 0.059(9) 0.094(10) -0.009(8) -0.004(7) 0.023(7)
C7 0.069(9) 0.061(10) 0.086(10) 0.006(8) -0.017(8) 0.027(8)
C8 0.067(9) 0.058(10) 0.071(8) 0.007(7) 0.003(7) 0.017(7)
C9 0.107(13) 0.074(13) 0.069(9) 0.013(9) -0.027(9) 0.004(10)
C10 0.053(7) 0.035(7) 0.056(6) 0.003(5) 0.008(5) -0.001(6)
C11 0.065(8) 0.035(7) 0.074(8) 0.007(6) -0.013(6) -0.005(6)
C12 0.058(6) 0.029(7) 0.059(6) 0.004(6) 0.002(5) 0.005(6)
C13 0.068(7) 0.037(7) 0.062(6) -0.003(6) 0.003(6) -0.010(8)
C14 0.077(9) 0.058(10) 0.074(8) 0.020(7) 0.013(7) 0.004(8)
C15 0.066(9) 0.057(10) 0.106(12) 0.024(9) 0.013(8) -0.007(8)
C16 0.055(8) 0.048(9) 0.112(12) 0.007(9) -0.014(8) -0.002(7)
C17 0.062(8) 0.058(9) 0.054(7) 0.002(6) 0.001(6) 0.014(7)
C18 0.068(8) 0.057(9) 0.056(7) -0.002(6) 0.004(6) 0.013(7)
C19 0.052(7) 0.044(8) 0.055(6) -0.006(5) -0.002(5) -0.004(6)
C20 0.065(8) 0.050(9) 0.066(7) 0.007(6) -0.005(6) 0.015(7)
C21 0.072(9) 0.062(10) 0.056(7) 0.007(7) 0.002(6) 0.015(8)
C22 0.072(9) 0.093(15) 0.098(11) -0.016(10) -0.010(9) -0.003(10)
C23 0.076(11) 0.107(18) 0.114(14) -0.041(14) -0.010(10) -0.003(12)
C24 0.076(11) 0.089(15) 0.128(15) -0.057(13) 0.023(11) -0.021(11)
C25 0.092(13) 0.097(17) 0.127(16) -0.028(13) 0.016(12) -0.026(12)
C26 0.093(12) 0.074(13) 0.094(11) -0.010(10) -0.001(9) -0.017(11)
C27 0.053(7) 0.036(9) 0.078(8) -0.008(6) 0.000(6) 0.001(6)
C28 0.066(8) 0.064(12) 0.107(11) -0.018(9) 0.000(8) 0.008(8)
C29 0.084(11) 0.070(12) 0.108(13) 0.012(10) 0.013(9) 0.011(10)
C30 0.076(9) 0.049(9) 0.075(8) -0.015(7) 0.019(7) -0.003(8)
C31 0.090(11) 0.060(10) 0.088(10) -0.017(8) 0.023(9) -0.007(9)
C32 0.090(11) 0.061(11) 0.093(11) -0.021(8) 0.030(9) 0.001(9)
C33 0.079(10) 0.070(12) 0.089(10) -0.018(9) 0.036(8) 0.002(9)
C34 0.063(8) 0.056(10) 0.077(8) -0.015(7) 0.016(7) -0.005(7)
C35 0.071(9) 0.056(10) 0.071(8) 0.004(7) 0.002(7) -0.011(8)
C36 0.087(10) 0.047(10) 0.072(8) 0.006(7) 0.017(7) -0.025(7)
C37 0.082(9) 0.043(7) 0.048(6) -0.001(5) 0.019(6) 0.003(7)
C38 0.056(7) 0.066(10) 0.066(7) 0.005(7) 0.020(6) 0.002(7)
C39 0.063(8) 0.049(9) 0.071(8) 0.017(7) 0.016(6) -0.003(7)
C40 0.103(12) 0.075(12) 0.095(10) -0.015(10) 0.028(9) 0.010(11)
C41 0.123(15) 0.087(14) 0.087(11) 0.007(10) 0.019(10) 0.003(12)
C42 0.118(12) 0.076(13) 0.063(7) 0.007(9) 0.009(8) 0.011(12)

loop_
_atom_type_symbol
_atom_type_description
_atom_type_scat_dispersion_real
_atom_type_scat_dispersion_imag
_atom_type_scat_source
C C 0.0033 0.0016 'International Tables Vol C Tables 4.2.6.8 and 6.1.1.4'
H H 0.0000 0.0000 'International Tables Vol C Tables 4.2.6.8 and 6.1.1.4'
N N 0.0061 0.0033 'International Tables Vol C Tables 4.2.6.8 and 6.1.1.4'
O O 0.0106 0.0060 'International Tables Vol C Tables 4.2.6.8 and 6.1.1.4'
F F 0.0171 0.0103 'International Tables Vol C Tables 4.2.6.8 and 6.1.1.4'
Cu Cu 0.3201 1.2651 'International Tables Vol C Tables 4.2.6.8 and 6.1.1.4'

loop_
_geom_angle_atom_site_label_1
_geom_angle_atom_site_label_2
_geom_angle_atom_site_label_3
_geom_angle
_geom_angle_site_symmetry_1
_geom_angle_site_symmetry_3
O3 Cu1 O9 95.9(6) . .
O3 Cu1 O5 159.6(5) . .
O9 Cu1 O5 71.9(6) . .
O3 Cu1 N1 96.8(4) . .
O9 Cu1 N1 85.8(6) . .
O5 Cu1 N1 98.5(5) . .
O3 Cu1 N2 93.5(5) . .
O9 Cu1 N2 169.0(6) . .
O5 Cu1 N2 97.4(5) . .
N1 Cu1 N2 98.8(5) . .
O3 Cu1 O6 100.9(4) . .
O9 Cu1 O6 77.6(6) . .
O5 Cu1 O6 61.2(5) . .
N1 Cu1 O6 156.8(4) . .
N2 Cu1 O6 95.1(5) . .
N3 Cu2 O1 94.0(4) . .
N3 Cu2 O10 179.0(5) . .
O1 Cu2 O10 85.5(3) . .
N3 Cu2 O7 91.9(4) . .
O1 Cu2 O7 151.3(4) . .
O10 Cu2 O7 88.9(4) . .
N3 Cu2 N4 92.4(4) . .
O1 Cu2 N4 107.5(4) . .
O10 Cu2 N4 87.0(4) . .
O7 Cu2 N4 100.3(4) . .
C17 N1 C21 116.4(12) . .
C17 N1 Cu1 122.4(9) . .
C21 N1 Cu1 121.1(9) . .
C26 N2 C22 117.8(14) . .
C26 N2 Cu1 119.2(11) . .
C22 N2 Cu1 122.9(12) . .
C34 N3 C30 117.1(11) . .
C34 N3 Cu2 123.2(9) . .
C30 N3 Cu2 119.6(9) . .
C35 N4 C39 116.7(11) . .
C35 N4 Cu2 121.5(9) . .
C39 N4 Cu2 121.3(9) . .
C1 O1 Cu2 106.7(8) . .
C2 O3 Cu1 125.6(8) . .
C9 O5 Cu1 95.0(10) . .
C9 O6 Cu1 87.8(12) . .
C10 O7 Cu2 125.8(8) . .
Cu1 O9 H9C 101.3 . .
Cu1 O9 H9D 129.0 . .
H9C O9 H9D 109.0 . .
Cu2 O10 H10C 116.8 . .
Cu2 O10 H10D 100.1 . .
H10C O10 H10D 108.9 . .
O2 C1 O1 126.2(12) . .
O2 C1 C3 116.8(11) . .
O1 C1 C3 117.0(11) . .
O4 C2 O3 126.9(11) . .
O4 C2 C4 120.5(12) . .
O3 C2 C4 112.5(11) . .
C8 C3 C4 119.0(11) . .
C8 C3 C1 119.7(11) . .
C4 C3 C1 120.8(10) . .
C5 C4 C3 116.2(11) . .
C5 C4 C2 118.9(10) . .
C3 C4 C2 124.8(9) . .
F1 C5 C4 116.8(11) . .
F1 C5 C6 118.8(11) . .
C4 C5 C6 124.3(13) . .
C7 C6 C5 118.3(12) . .
C7 C6 H6 120.9 . .
C5 C6 H6 120.9 . .
C6 C7 C8 119.2(13) . .
C6 C7 H7 120.4 . .
C8 C7 H7 120.4 . .
C7 C8 C3 122.7(14) . .
C7 C8 H8 118.6 . .
C3 C8 H8 118.6 . .
O6 C9 O5 116.0(16) . .
O6 C9 C11 123.9(18) . 2_655
O5 C9 C11 118.5(13) . 2_655
O8 C10 O7 128.3(12) . .
O8 C10 C12 118.5(11) . .
O7 C10 C12 112.9(10) . .
C12 C11 C16 118.1(12) . .
C12 C11 C9 123.4(13) . 2_645
C16 C11 C9 118.5(13) . 2_645
C11 C12 C13 119.3(12) . .
C11 C12 C10 121.9(10) . .
C13 C12 C10 118.8(11) . .
F2 C13 C14 119.8(12) . .
F2 C13 C12 116.9(12) . .
C14 C13 C12 123.1(12) . .
C13 C14 C15 116.4(13) . .
C13 C14 H14 121.8 . .
C15 C14 H14 121.8 . .
C16 C15 C14 123.3(14) . .
C16 C15 H15 118.4 . .
C14 C15 H15 118.4 . .
C15 C16 C11 119.8(14) . .
C15 C16 H16 120.1 . .
C11 C16 H16 120.1 . .
N1 C17 C18 122.7(13) . .
N1 C17 H17 118.6 . .
C18 C17 H17 118.6 . .
C17 C18 C19 120.5(12) . .
C17 C18 H18 119.8 . .
C19 C18 H18 119.8 . .
C18 C19 C20 115.5(12) . .
C18 C19 C27 121.0(11) . .
C20 C19 C27 123.3(12) . .
C21 C20 C19 121.5(13) . .
C21 C20 H20 119.2 . .
C19 C20 H20 119.2 . .
C20 C21 N1 123.3(12) . .
C20 C21 H21 118.4 . .
N1 C21 H21 118.4 . .
N2 C22 C23 120(2) . .
N2 C22 H22 119.9 . .
C23 C22 H22 119.9 . .
C24 C23 C22 121.5(19) . .
C24 C23 H23 119.3 . .
C22 C23 H23 119.3 . .
C25 C24 C23 116.9(17) . .
C25 C24 C29 107(2) . 1_655
C23 C24 C29 136(2) . 1_655
C26 C25 C24 120(2) . .
C26 C25 H25 119.9 . .
C24 C25 H25 119.9 . .
N2 C26 C25 122.9(19) . .
N2 C26 H26 118.5 . .
C25 C26 H26 118.5 . .
C19 C27 C28 113.5(11) . .
C19 C27 H27A 108.9 . .
C28 C27 H27A 108.9 . .
C19 C27 H27B 108.9 . .
C28 C27 H27B 108.9 . .
H27A C27 H27B 107.7 . .
C29 C28 C27 114.6(14) . .
C29 C28 H28A 108.6 . .
C27 C28 H28A 108.6 . .
C29 C28 H28B 108.6 . .
C27 C28 H28B 108.6 . .
H28A C28 H28B 107.6 . .
C28 C29 C24 108.2(15) . 1_455
C28 C29 H29A 110.1 . .
C24 C29 H29A 110.1 1_455 .
C28 C29 H29B 110.1 . .
C24 C29 H29B 110.1 1_455 .
H29A C29 H29B 108.4 . .
C31 C30 N3 123.1(14) . .
C31 C30 H30 118.4 . .
N3 C30 H30 118.4 . .
C30 C31 C32 121.9(16) . .
C30 C31 H31 119.1 . .
C32 C31 H31 119.1 . .
C31 C32 C33 116.7(14) . .
C31 C32 C40 122.3(17) . .
C33 C32 C40 120.6(15) . .
C34 C33 C32 118.8(15) . .
C34 C33 H33 120.6 . .
C32 C33 H33 120.6 . .
N3 C34 C33 122.3(15) . .
N3 C34 H34 118.8 . .
C33 C34 H34 118.8 . .
N4 C35 C36 121.1(13) . .
N4 C35 H35 119.5 . .
C36 C35 H35 119.5 . .
C37 C36 C35 121.5(13) . .
C37 C36 H36 119.2 . .
C35 C36 H36 119.2 . .
C36 C37 C38 117.4(13) . .
C36 C37 C42 120.4(13) . 1_554
C38 C37 C42 121.7(14) . 1_554
C39 C38 C37 118.6(13) . .
C39 C38 H38 120.7 . .
C37 C38 H38 120.7 . .
N4 C39 C38 124.6(13) . .
N4 C39 H39 117.7 . .
C38 C39 H39 117.7 . .
C32 C40 C41 108.4(16) . .
C32 C40 H40A 110.0 . .
C41 C40 H40A 110.0 . .
C32 C40 H40B 110.0 . .
C41 C40 H40B 110.0 . .
H40A C40 H40B 108.4 . .
C40 C41 C42 116.4(16) . .
C40 C41 H41A 108.2 . .
C42 C41 H41A 108.2 . .
C40 C41 H41B 108.2 . .
C42 C41 H41B 108.2 . .
H41A C41 H41B 107.3 . .
C37 C42 C41 105.9(15) 1_556 .
C37 C42 H42A 110.5 1_556 .
C41 C42 H42A 110.5 . .
C37 C42 H42B 110.5 1_556 .
C41 C42 H42B 110.5 . .
H42A C42 H42B 108.7 . .

loop_
_geom_bond_atom_site_label_1
_geom_bond_atom_site_label_2
_geom_bond_distance
_geom_bond_site_symmetry_2
Cu1 O3 1.946(9) .
Cu1 O9 1.982(16) .
Cu1 O5 1.997(11) .
Cu1 N1 2.051(11) .
Cu1 N2 2.115(12) .
Cu1 O6 2.153(14) .
Cu2 N3 1.998(10) .
Cu2 O1 2.001(8) .
Cu2 O10 2.010(8) .
Cu2 O7 2.036(8) .
Cu2 N4 2.181(11) .
F1 C5 1.367(15) .
F2 C13 1.339(15) .
N1 C17 1.340(16) .
N1 C21 1.367(17) .
N2 C26 1.37(2) .
N2 C22 1.37(2) .
N3 C34 1.335(16) .
N3 C30 1.350(18) .
N4 C35 1.340(17) .
N4 C39 1.342(17) .
O1 C1 1.271(15) .
O2 C1 1.252(16) .
O3 C2 1.289(15) .
O4 C2 1.233(14) .
O5 C9 1.25(2) .
O6 C9 1.247(19) .
O7 C10 1.255(15) .
O8 C10 1.223(15) .
O9 H9C 0.8500 .
O9 H9D 0.8501 .
O10 H10C 0.8500 .
O10 H10D 0.8500 .
C1 C3 1.512(16) .
C2 C4 1.508(16) .
C3 C8 1.390(18) .
C3 C4 1.394(16) .
C4 C5 1.378(15) .
C5 C6 1.393(19) .
C6 C7 1.35(2) .
C6 H6 0.9300 .
C7 C8 1.37(2) .
C7 H7 0.9300 .
C8 H8 0.9300 .
C9 C11 1.46(2) 2_655
C10 C12 1.525(17) .
C11 C12 1.378(18) .
C11 C16 1.45(2) .
C11 C9 1.46(2) 2_645
C12 C13 1.400(16) .
C13 C14 1.366(19) .
C14 C15 1.40(2) .
C14 H14 0.9300 .
C15 C16 1.33(2) .
C15 H15 0.9300 .
C16 H16 0.9300 .
C17 C18 1.373(18) .
C17 H17 0.9300 .
C18 C19 1.387(19) .
C18 H18 0.9300 .
C19 C20 1.401(18) .
C19 C27 1.505(17) .
C20 C21 1.319(19) .
C20 H20 0.9300 .
C21 H21 0.9300 .
C22 C23 1.40(2) .
C22 H22 0.9300 .
C23 C24 1.39(3) .
C23 H23 0.9300 .
C24 C25 1.38(3) .
C24 C29 1.52(2) 1_655
C25 C26 1.37(2) .
C25 H25 0.9300 .
C26 H26 0.9300 .
C27 C28 1.523(19) .
C27 H27A 0.9700 .
C27 H27B 0.9700 .
C28 C29 1.49(2) .
C28 H28A 0.9700 .
C28 H28B 0.9700 .
C29 C24 1.52(2) 1_455
C29 H29A 0.9700 .
C29 H29B 0.9700 .
C30 C31 1.31(2) .
C30 H30 0.9300 .
C31 C32 1.34(2) .
C31 H31 0.9300 .
C32 C33 1.42(2) .
C32 C40 1.51(2) .
C33 C34 1.358(19) .
C33 H33 0.9300 .
C34 H34 0.9300 .
C35 C36 1.38(2) .
C35 H35 0.9300 .
C36 C37 1.36(2) .
C36 H36 0.9300 .
C37 C38 1.376(19) .
C37 C42 1.49(2) 1_554
C38 C39 1.364(19) .
C38 H38 0.9300 .
C39 H39 0.9300 .
C40 C41 1.51(2) .
C40 H40A 0.9700 .
C40 H40B 0.9700 .
C41 C42 1.54(2) .
C41 H41A 0.9700 .
C41 H41B 0.9700 .
C42 C37 1.49(2) 1_556
C42 H42A 0.9700 .
C42 H42B 0.9700 .

loop_
_geom_torsion_atom_site_label_1
_geom_torsion_atom_site_label_2
_geom_torsion_atom_site_label_3
_geom_torsion_atom_site_label_4
_geom_torsion
_geom_torsion_site_symmetry_1
_geom_torsion_site_symmetry_4
O3 Cu1 N1 C17 8.8(11) . .
O9 Cu1 N1 C17 104.3(12) . .
O5 Cu1 N1 C17 175.3(11) . .
N2 Cu1 N1 C17 -85.8(12) . .
O6 Cu1 N1 C17 148.2(12) . .
O3 Cu1 N1 C21 -172.8(11) . .
O9 Cu1 N1 C21 -77.3(12) . .
O5 Cu1 N1 C21 -6.3(12) . .
N2 Cu1 N1 C21 92.6(12) . .
O6 Cu1 N1 C21 -33.4(19) . .
O3 Cu1 N2 C26 -175.6(12) . .
O9 Cu1 N2 C26 35(4) . .
O5 Cu1 N2 C26 21.6(13) . .
N1 Cu1 N2 C26 -78.2(13) . .
O6 Cu1 N2 C26 83.1(13) . .
O3 Cu1 N2 C22 6.4(13) . .
O9 Cu1 N2 C22 -143(3) . .
O5 Cu1 N2 C22 -156.4(13) . .
N1 Cu1 N2 C22 103.7(13) . .
O6 Cu1 N2 C22 -94.9(13) . .
O1 Cu2 N3 C34 -139.2(11) . .
O10 Cu2 N3 C34 163(24) . .
O7 Cu2 N3 C34 12.7(11) . .
N4 Cu2 N3 C34 113.1(11) . .
O1 Cu2 N3 C30 36.9(11) . .
O10 Cu2 N3 C30 -21(25) . .
O7 Cu2 N3 C30 -171.2(10) . .
N4 Cu2 N3 C30 -70.8(11) . .
N3 Cu2 N4 C35 106.5(11) . .
O1 Cu2 N4 C35 11.6(11) . .
O10 Cu2 N4 C35 -72.7(11) . .
O7 Cu2 N4 C35 -161.1(10) . .
N3 Cu2 N4 C39 -81.4(11) . .
O1 Cu2 N4 C39 -176.3(10) . .
O10 Cu2 N4 C39 99.4(11) . .
O7 Cu2 N4 C39 11.0(11) . .
N3 Cu2 O1 C1 94.4(8) . .
O10 Cu2 O1 C1 -86.5(8) . .
O7 Cu2 O1 C1 -6.9(12) . .
N4 Cu2 O1 C1 -171.9(7) . .
O9 Cu1 O3 C2 32.4(11) . .
O5 Cu1 O3 C2 -19(2) . .
N1 Cu1 O3 C2 118.9(10) . .
N2 Cu1 O3 C2 -141.9(10) . .
O6 Cu1 O3 C2 -46.0(10) . .
O3 Cu1 O5 C9 -30(2) . .
O9 Cu1 O5 C9 -85.1(12) . .
N1 Cu1 O5 C9 -167.8(11) . .
N2 Cu1 O5 C9 92.1(11) . .
O6 Cu1 O5 C9 0.4(11) . .
O3 Cu1 O6 C9 169.3(11) . .
O9 Cu1 O6 C9 75.6(12) . .
O5 Cu1 O6 C9 -0.4(11) . .
N1 Cu1 O6 C9 30.5(19) . .
N2 Cu1 O6 C9 -96.1(11) . .
N3 Cu2 O7 C10 -147.9(10) . .
O1 Cu2 O7 C10 -46.1(13) . .
O10 Cu2 O7 C10 32.6(10) . .
N4 Cu2 O7 C10 119.3(10) . .
Cu2 O1 C1 O2 -30.0(16) . .
Cu2 O1 C1 C3 147.4(9) . .
Cu1 O3 C2 O4 -18.2(17) . .
Cu1 O3 C2 C4 157.0(7) . .
O2 C1 C3 C8 -15.4(19) . .
O1 C1 C3 C8 166.9(12) . .
O2 C1 C3 C4 156.4(13) . .
O1 C1 C3 C4 -21.3(19) . .
C8 C3 C4 C5 -2.5(19) . .
C1 C3 C4 C5 -174.3(12) . .
C8 C3 C4 C2 -179.4(13) . .
C1 C3 C4 C2 9(2) . .
O4 C2 C4 C5 100.4(14) . .
O3 C2 C4 C5 -75.2(15) . .
O4 C2 C4 C3 -82.8(16) . .
O3 C2 C4 C3 101.6(14) . .
C3 C4 C5 F1 -179.4(12) . .
C2 C4 C5 F1 -2.3(18) . .
C3 C4 C5 C6 4(2) . .
C2 C4 C5 C6 -179.2(13) . .
F1 C5 C6 C7 178.1(14) . .
C4 C5 C6 C7 -5(2) . .
C5 C6 C7 C8 5(2) . .
C6 C7 C8 C3 -4(3) . .
C4 C3 C8 C7 3(2) . .
C1 C3 C8 C7 174.8(14) . .
Cu1 O6 C9 O5 0.6(17) . .
Cu1 O6 C9 C11 -164.4(17) . 2_655
Cu1 O5 C9 O6 -0.7(18) . .
Cu1 O5 C9 C11 165.2(14) . 2_655
Cu2 O7 C10 O8 -11.7(19) . .
Cu2 O7 C10 C12 161.9(7) . .
C16 C11 C12 C13 -1(2) . .
C9 C11 C12 C13 178.6(14) 2_645 .
C16 C11 C12 C10 -180.0(12) . .
C9 C11 C12 C10 0(2) 2_645 .
O8 C10 C12 C11 -75.9(17) . .
O7 C10 C12 C11 109.9(14) . .
O8 C10 C12 C13 105.1(15) . .
O7 C10 C12 C13 -69.1(15) . .
C11 C12 C13 F2 176.5(12) . .
C10 C12 C13 F2 -4.5(19) . .
C11 C12 C13 C14 1(2) . .
C10 C12 C13 C14 -179.6(13) . .
F2 C13 C14 C15 -177.1(14) . .
C12 C13 C14 C15 -2(2) . .
C13 C14 C15 C16 3(2) . .
C14 C15 C16 C11 -3(3) . .
C12 C11 C16 C15 2(2) . .
C9 C11 C16 C15 -178.1(15) 2_645 .
C21 N1 C17 C18 0(2) . .
Cu1 N1 C17 C18 178.8(11) . .
N1 C17 C18 C19 1(2) . .
C17 C18 C19 C20 -1(2) . .
C17 C18 C19 C27 174.8(12) . .
C18 C19 C20 C21 0(2) . .
C27 C19 C20 C21 -175.6(13) . .
C19 C20 C21 N1 1(2) . .
C17 N1 C21 C20 -1(2) . .
Cu1 N1 C21 C20 -179.8(11) . .
C26 N2 C22 C23 -4(2) . .
Cu1 N2 C22 C23 174.4(13) . .
N2 C22 C23 C24 -2(3) . .
C22 C23 C24 C25 5(3) . .
C22 C23 C24 C29 -168.2(19) . 1_655
C23 C24 C25 C26 -3(3) . .
C29 C24 C25 C26 172.8(17) 1_655 .
C22 N2 C26 C25 7(3) . .
Cu1 N2 C26 C25 -171.6(14) . .
C24 C25 C26 N2 -3(3) . .
C18 C19 C27 C28 -80.1(16) . .
C20 C19 C27 C28 95.8(16) . .
C19 C27 C28 C29 -56.3(18) . .
C27 C28 C29 C24 173.0(15) . 1_455
C34 N3 C30 C31 -2(2) . .
Cu2 N3 C30 C31 -178.5(13) . .
N3 C30 C31 C32 0(3) . .
C30 C31 C32 C33 3(3) . .
C30 C31 C32 C40 -169.7(17) . .
C31 C32 C33 C34 -4(3) . .
C40 C32 C33 C34 169.2(16) . .
C30 N3 C34 C33 1(2) . .
Cu2 N3 C34 C33 177.5(12) . .
C32 C33 C34 N3 2(3) . .
C39 N4 C35 C36 -2(2) . .
Cu2 N4 C35 C36 170.7(11) . .
N4 C35 C36 C37 1(2) . .
C35 C36 C37 C38 -2(2) . .
C35 C36 C37 C42 -173.6(14) . 1_554
C36 C37 C38 C39 2(2) . .
C42 C37 C38 C39 174.4(14) 1_554 .
C35 N4 C39 C38 3(2) . .
Cu2 N4 C39 C38 -169.6(11) . .
C37 C38 C39 N4 -3(2) . .
C31 C32 C40 C41 -116(2) . .
C33 C32 C40 C41 71(2) . .
C32 C40 C41 C42 176.2(17) . .
C40 C41 C42 C37 -175.8(17) . 1_556
